data_1559457
loop_
_publ_author_name
'Jerslev, Bodil'
'Larsen, Sine'

_publ_section_title
;
 Hydrogen Bonding and Stereochemistry of Ring-Hydroxylated Aromatic
 Aldehyde Oximes. Crystal Structures of Three 4-OH-Substituted
 Benzaldehyde Oximes
;
_journal_name_full 'Acta Chemica Scandinavica'
_journal_page_first 285
_journal_page_last 291
_journal_paper_doi 10.3891/acta.chem.scand.45-0285
_journal_volume 45
_journal_year 1991
_chemical_formula_sum 'C10 H10 N O2'
_chemical_formula_weight 176.20
_chemical_name_common
;
4-Hydroxybenzaldehyde oxime benzene
;
_space_group_IT_number 2
_space_group_name_Hall '-P 1'
_space_group_name_H-M_alt 'P -1'
_symmetry_cell_setting triclinic
_symmetry_Int_Tables_number 2
_symmetry_space_group_name_Hall '-P 1'
_symmetry_space_group_name_H-M 'P -1'
_cell_angle_alpha 93.33(2)
_cell_angle_beta 100.88(2)
_cell_angle_gamma 97.40(2)
_cell_formula_units_Z 2
_cell_length_a 5.696(2)
_cell_length_b 6.2559(14)
_cell_length_c 12.651(2)
_cell_volume 437.4(2)
_diffrn_ambient_temperature 110
_diffrn_radiation_probe x-ray
_diffrn_radiation_type CuK\a
_diffrn_radiation_wavelength 1.54178
_exptl_absorpt_coefficient_mu 0.7316
_exptl_crystal_density_diffrn 1.338
_exptl_crystal_F_000 176
_refine_ls_goodness_of_fit_ref 1.7
_refine_ls_number_parameters 148
_refine_ls_number_reflns 1402
_refine_ls_R_factor_gt 0.039
_refine_ls_wR_factor_gt 0.054
_cod_data_source_file Acta-Chem-Scand-1991-45-285-2.cif
_cod_data_source_block 2
_cod_original_cell_volume 437.4(4)
_cod_database_code 1559457

loop_
_space_group_symop_id
_space_group_symop_operation_xyz
1 x,y,z
2 -x,-y,-z

loop_
_atom_site_label
_atom_site_type_symbol
_atom_site_thermal_displace_type
_atom_site_fract_x
_atom_site_fract_y
_atom_site_fract_z
_atom_site_occupancy
_atom_site_U_iso_or_equiv
_atom_site_calc_flag
_atom_site_refinement_flags
_atom_site_disorder_assembly
_atom_site_disorder_group
O9 O Uiso 0.7575(2) -0.4670(2) 0.58197(9) 1.000 0.0303(3) . . . .
O10 O Uiso 0.1623(2) 0.5122(2) 0.74696(9) 1.000 0.0296(3) . . . .
N8 N Uiso 0.5896(2) -0.3207(2) 0.58810(10) 1.000 0.0252(3) . . . .
C1 C Uiso 0.5255(2) -0.0032(2) 0.68740(10) 1.000 0.0220(3) . . . .
C2 C Uiso 0.2941(3) 0.0045(2) 0.62760(10) 1.000 0.0260(4) . . . .
C3 C Uiso 0.1717(3) 0.1751(2) 0.64650(10) 1.000 0.0256(4) . . . .
C4 C Uiso 0.2771(2) 0.3407(2) 0.72580(10) 1.000 0.0229(3) . . . .
C5 C Uiso 0.5050(3) 0.3336(2) 0.78750(10) 1.000 0.0244(3) . . . .
C6 C Uiso 0.6275(2) 0.1623(2) 0.76800(10) 1.000 0.0236(3) . . . .
C7 C Uiso 0.6659(3) -0.1763(2) 0.66710(10) 1.000 0.0241(3) . . . .
C13 C Uiso 0.1759(3) 0.9639(3) 0.94080(10) 1.000 0.0272(4) . . . .
C23 C Uiso 0.0018(3) 0.7945(2) 0.95220(10) 1.000 0.0267(4) . . . .
C33 C Uiso -0.1740(3) 0.8308(3) 1.01130(10) 1.000 0.0279(4) . . . .

loop_
_atom_type_symbol
_atom_type_description
_atom_type_scat_dispersion_real
_atom_type_scat_dispersion_imag
_atom_type_scat_source
C C 0.0181 0.0091 ' International Tables Vol C Tables 4.2.6.8 and 6.1.1.4'
N N 0.0311 0.0180 ' International Tables Vol C Tables 4.2.6.8 and 6.1.1.4'
O O 0.0492 0.0322 ' International Tables Vol C Tables 4.2.6.8 and 6.1.1.4'

loop_
_geom_angle_atom_site_label_1
_geom_angle_atom_site_label_2
_geom_angle_atom_site_label_3
_geom_angle
_geom_angle_site_symmetry_1
_geom_angle_site_symmetry_2
_geom_angle_site_symmetry_3
_geom_angle_publ_flag
O9 N8 C7 111.58(12) . . . yes
C2 C1 C6 118.65(11) . . . no
C2 C1 C7 122.38(12) . . . no
C6 C1 C7 118.96(11) . . . no
C1 C2 C3 120.53(12) . . . no
C2 C3 C4 120.21(14) . . . no
O10 C4 C3 122.04(12) . . . yes
O10 C4 C5 117.89(12) . . . yes
C3 C4 C5 120.06(12) . . . no
C4 C5 C6 119.51(12) . . . no
C1 C6 C5 121.02(12) . . . no
N8 C7 C1 121.31(14) . . . yes
C23 C13 C33 119.83(15) . . 2_577 no
C13 C23 C33 119.93(14) . . . no
C13 C33 C23 120.24(16) 2_577 . . no

loop_
_geom_bond_atom_site_label_1
_geom_bond_atom_site_label_2
_geom_bond_distance
_geom_bond_site_symmetry_1
_geom_bond_site_symmetry_2
_geom_bond_publ_flag
O9 N8 1.4155(18) . . yes
O10 C4 1.3652(18) . . yes
N8 C7 1.2782(18) . . yes
C1 C2 1.399(2) . . no
C1 C6 1.3957(18) . . no
C1 C7 1.465(2) . . no
C2 C3 1.381(2) . . no
C3 C4 1.3899(18) . . no
C4 C5 1.390(2) . . no
C5 C6 1.387(2) . . no
C13 C23 1.389(2) . . no
C13 C33 1.390(3) . 2_577 no
C23 C33 1.391(2) . . no

loop_
_geom_torsion_atom_site_label_1
_geom_torsion_atom_site_label_2
_geom_torsion_atom_site_label_3
_geom_torsion_atom_site_label_4
_geom_torsion
_geom_torsion_site_symmetry_1
_geom_torsion_site_symmetry_2
_geom_torsion_site_symmetry_3
_geom_torsion_site_symmetry_4
_geom_torsion_publ_flag
O9 N8 C7 C1 178.10(12) . . . . no
C6 C1 C2 C3 1.4(2) . . . . no
C7 C1 C2 C3 -177.43(13) . . . . no
C7 C1 C6 C5 177.66(12) . . . . no
C2 C1 C7 N8 5.1(2) . . . . no
C2 C1 C6 C5 -1.23(19) . . . . no
C6 C1 C7 N8 -173.71(13) . . . . no
C1 C2 C3 C4 -0.4(2) . . . . no
C2 C3 C4 O10 179.96(13) . . . . no
C2 C3 C4 C5 -0.9(2) . . . . no
C3 C4 C5 C6 1.1(2) . . . . no
O10 C4 C5 C6 -179.73(12) . . . . no
C4 C5 C6 C1 0.0(2) . . . . no
C33 C13 C23 C33 0.1(2) 2_577 . . . no
C23 C13 C33 C23 -0.1(2) . . 2_577 2_577 no
C13 C23 C33 C13 -0.1(2) . . . 2_577 no
